data_4072740
loop_
_publ_author_name
'Ma, Guibin'
'McDonald, Robert'
'Ferguson, Michael'
'Cavell, Ronald G.'
'Patrick, Brian O.'
'James, Brian R.'
'Hu, Thomas Q.'

_publ_section_title
;
 Ruthenium(II) Diphosphine/Diamine/Diimine Complexes and Catalyzed
 Hydrogen-Transfer to Ketones
;
_journal_issue 4
_journal_name_full Organometallics
_journal_page_first 846
_journal_paper_doi 10.1021/om060987z
_journal_volume 26
_journal_year 2007
_chemical_formula_moiety 'C44 H36 Cl2 Fe N2 P2 Ru, 2(C H2 Cl2)'
_chemical_formula_sum 'C46 H40 Cl6 Fe N2 P2 Ru'
_chemical_formula_weight 1052.36
_chemical_name_systematic
; 
 ? 
;
_space_group_IT_number 33
_symmetry_cell_setting orthorhombic
_symmetry_space_group_name_Hall 'P 2c -2n'
_symmetry_space_group_name_H-M 'P n a 21'
_atom_sites_solution_hydrogens geom
_atom_sites_solution_primary direct
_atom_sites_solution_secondary difmap
_audit_creation_method 'manual editing of SHELXL template'
_cell_angle_alpha 90.00
_cell_angle_beta 90.00
_cell_angle_gamma 90.00
_cell_formula_units_Z 4
_cell_length_a 13.0207(18)
_cell_length_b 16.928(2)
_cell_length_c 19.903(3)
_cell_measurement_reflns_used 41
_cell_measurement_temperature 193(2)
_cell_measurement_theta_max 14.36
_cell_measurement_theta_min 11.05
_cell_volume 4386.9(10)
_computing_cell_refinement 'Siemens XSCANS 2.20 (Siemens, 1996)'
_computing_data_collection 'Siemens XSCANS 2.20 (Siemens, 1996)'
_computing_data_reduction 'Siemens XSCANS 2.20 (Siemens, 1996)'
_computing_molecular_graphics 'Bruker SHELXTL 6.14 (Bruker, 2003)'
_computing_publication_material 'Bruker SHELXTL 6.14 (Bruker, 2003)'
_computing_structure_refinement 'SHELXL-97 (Sheldrick, 1997)'
_computing_structure_solution 'SHELXS-97 (Sheldrick, 1990)'
_diffrn_ambient_temperature 193(2)
_diffrn_measured_fraction_theta_full 1.000
_diffrn_measured_fraction_theta_max 1.000
_diffrn_measurement_device_type 'Bruker P4/RA'
_diffrn_measurement_method '\w scans'
_diffrn_radiation_monochromator graphite
_diffrn_radiation_source 'fine-focus rotating anode'
_diffrn_radiation_type MoK\a
_diffrn_radiation_wavelength 0.71073
_diffrn_reflns_av_R_equivalents 0.0622
_diffrn_reflns_av_sigmaI/netI 0.0914
_diffrn_reflns_limit_h_max 16
_diffrn_reflns_limit_h_min -16
_diffrn_reflns_limit_k_max 21
_diffrn_reflns_limit_k_min -21
_diffrn_reflns_limit_l_max 24
_diffrn_reflns_limit_l_min -24
_diffrn_reflns_number 9391
_diffrn_reflns_theta_full 26.50
_diffrn_reflns_theta_max 26.50
_diffrn_reflns_theta_min 1.58
_diffrn_standards_decay_% 0
_diffrn_standards_interval_count 197
_diffrn_standards_number 3
_exptl_absorpt_coefficient_mu 1.150
_exptl_absorpt_correction_T_max 0.7620
_exptl_absorpt_correction_T_min 0.5653
_exptl_absorpt_correction_type integration
_exptl_absorpt_process_details 'Bruker SHELXTL 6.14 (Bruker, 2003)'
_exptl_crystal_colour red-orange
_exptl_crystal_density_diffrn 1.593
_exptl_crystal_density_method 'not measured'
_exptl_crystal_description fragment
_exptl_crystal_F_000 2128
_exptl_crystal_size_max 0.56
_exptl_crystal_size_mid 0.49
_exptl_crystal_size_min 0.25
_refine_diff_density_max 0.873
_refine_diff_density_min -0.722
_refine_diff_density_rms 0.117
_refine_ls_abs_structure_details 'Flack H D (1983), Acta Cryst. A39, 876-881'
_refine_ls_abs_structure_Flack 0.04(3)
_refine_ls_extinction_method none
_refine_ls_goodness_of_fit_ref 1.062
_refine_ls_hydrogen_treatment constr
_refine_ls_matrix_type full
_refine_ls_number_parameters 524
_refine_ls_number_reflns 9086
_refine_ls_number_restraints 1
_refine_ls_restrained_S_all 1.062
_refine_ls_R_factor_all 0.0913
_refine_ls_R_factor_gt 0.0619
_refine_ls_shift/su_max 0.000
_refine_ls_shift/su_mean 0.000
_refine_ls_structure_factor_coef Fsqd
_refine_ls_weighting_details 'calc w=1/[\s^2^(Fo^2^)+(0.0725P)^2^+0.0000P] where P=(Fo^2^+2Fc^2^)/3'
_refine_ls_weighting_scheme calc
_refine_ls_wR_factor_gt 0.1366
_refine_ls_wR_factor_ref 0.1516
_reflns_number_gt 7017
_reflns_number_total 9086
_reflns_threshold_expression I>2\s(I)
_cod_data_source_file om060987zsi20061205_090309.cif
_cod_data_source_block 5
_cod_depositor_comments
;
The following automatic conversions were performed:

'_symmetry_cell_setting' value 'Orthorhombic' changed to
'orthorhombic' according to
/home/saulius/struct/CIF-dictionaries/cif_core.dic dictionary named
'cif_core.dic' version 2.4.1 from 2010-06-29.

Automatic conversion script
Id: cif_fix_values 1715 2011-07-08 13:25:40Z adriana 
;
_cod_original_cell_volume 4386.8(11)
_cod_database_code 4072740

loop_
_symmetry_equiv_pos_as_xyz
'x, y, z'
'-x, -y, z+1/2'
'x+1/2, -y+1/2, z'
'-x+1/2, y+1/2, z+1/2'

loop_
_atom_site_label
_atom_site_type_symbol
_atom_site_fract_x
_atom_site_fract_y
_atom_site_fract_z
_atom_site_U_iso_or_equiv
_atom_site_adp_type
_atom_site_occupancy
_atom_site_symmetry_multiplicity
_atom_site_calc_flag
_atom_site_refinement_flags
Ru Ru 0.16669(4) 0.57855(3) 0.39611(3) 0.01883(13) Uani 1 1 d .
Fe Fe 0.11864(8) 0.35327(6) 0.50207(6) 0.0242(3) Uani 1 1 d .
Cl1 Cl 0.31313(14) 0.65570(11) 0.34987(10) 0.0261(4) Uani 1 1 d .
Cl2 Cl 0.20316(16) 0.46695(12) 0.32283(10) 0.0283(4) Uani 1 1 d .
P1 P 0.01909(15) 0.51934(12) 0.43306(10) 0.0202(4) Uani 1 1 d .
P2 P 0.27777(14) 0.51991(11) 0.47427(10) 0.0184(4) Uani 1 1 d .
N1 N 0.1293(5) 0.6872(4) 0.4390(4) 0.0248(15) Uani 1 1 d .
N2 N 0.0901(5) 0.6360(4) 0.3160(3) 0.0238(15) Uani 1 1 d .
C1 C 0.0657(6) 0.6046(6) 0.2569(4) 0.033(2) Uani 1 1 d .
H1 H 0.0720 0.5491 0.2514 0.040 Uiso 1 1 calc R
C2 C 0.0309(8) 0.6499(7) 0.2025(5) 0.048(3) Uani 1 1 d .
H2 H 0.0149 0.6262 0.1604 0.058 Uiso 1 1 calc R
C3 C 0.0207(8) 0.7306(7) 0.2125(5) 0.052(3) Uani 1 1 d .
H3 H 0.0001 0.7636 0.1764 0.062 Uiso 1 1 calc R
C4 C 0.0403(7) 0.7634(6) 0.2747(5) 0.045(3) Uani 1 1 d .
H4 H 0.0294 0.8181 0.2825 0.054 Uiso 1 1 calc R
C5 C 0.0763(6) 0.7150(5) 0.3255(5) 0.033(2) Uani 1 1 d .
C6 C 0.0984(5) 0.7427(4) 0.3942(5) 0.0257(16) Uani 1 1 d .
C7 C 0.0828(7) 0.8207(5) 0.4134(5) 0.039(2) Uani 1 1 d .
H7 H 0.0599 0.8581 0.3811 0.046 Uiso 1 1 calc R
C8 C 0.0999(7) 0.8444(5) 0.4780(6) 0.048(3) Uani 1 1 d .
H8 H 0.0915 0.8981 0.4908 0.058 Uiso 1 1 calc R
C9 C 0.1299(6) 0.7877(5) 0.5245(5) 0.033(2) Uani 1 1 d .
H9 H 0.1413 0.8014 0.5702 0.040 Uiso 1 1 calc R
C10 C 0.1429(6) 0.7110(5) 0.5026(5) 0.0262(18) Uani 1 1 d .
H10 H 0.1627 0.6724 0.5348 0.031 Uiso 1 1 calc R
C11 C 0.0116(6) 0.4133(4) 0.4496(4) 0.0233(17) Uani 1 1 d .
C12 C 0.0531(7) 0.3499(5) 0.4090(4) 0.032(2) Uani 1 1 d .
H12 H 0.0897 0.3559 0.3651 0.038 Uiso 1 1 calc R
C13 C 0.0337(7) 0.2782(5) 0.4432(5) 0.033(2) Uani 1 1 d .
H13 H 0.0552 0.2244 0.4280 0.039 Uiso 1 1 calc R
C14 C -0.0202(6) 0.2958(5) 0.5030(5) 0.034(2) Uani 1 1 d .
H14 H -0.0423 0.2562 0.5374 0.041 Uiso 1 1 calc R
C15 C -0.0354(6) 0.3780(4) 0.5077(5) 0.0283(18) Uani 1 1 d .
H15 H -0.0710 0.4067 0.5449 0.034 Uiso 1 1 calc R
C16 C 0.2437(6) 0.4262(4) 0.5154(4) 0.0219(16) Uani 1 1 d .
C17 C 0.2732(6) 0.3511(4) 0.4892(4) 0.0263(18) Uani 1 1 d .
H17 H 0.3088 0.3426 0.4452 0.032 Uiso 1 1 calc R
C18 C 0.2436(7) 0.2911(5) 0.5331(5) 0.035(2) Uani 1 1 d .
H18 H 0.2553 0.2332 0.5264 0.042 Uiso 1 1 calc R
C19 C 0.1940(7) 0.3260(5) 0.5881(5) 0.033(2) Uani 1 1 d .
H19 H 0.1644 0.2974 0.6276 0.040 Uiso 1 1 calc R
C20 C 0.1919(6) 0.4085(5) 0.5777(4) 0.0269(18) Uani 1 1 d .
H20 H 0.1607 0.4482 0.6087 0.032 Uiso 1 1 calc R
C21 C -0.0862(6) 0.5346(4) 0.3711(4) 0.0242(18) Uani 1 1 d .
C22 C -0.1135(7) 0.4778(6) 0.3263(4) 0.034(2) Uani 1 1 d .
H22 H -0.0847 0.4264 0.3298 0.041 Uiso 1 1 calc R
C23 C -0.1826(7) 0.4942(6) 0.2758(5) 0.040(2) Uani 1 1 d .
H23 H -0.2017 0.4537 0.2452 0.048 Uiso 1 1 calc R
C24 C -0.2242(6) 0.5679(6) 0.2689(5) 0.037(2) Uani 1 1 d .
H24 H -0.2709 0.5788 0.2334 0.045 Uiso 1 1 calc R
C25 C -0.1976(7) 0.6266(6) 0.3141(4) 0.033(2) Uani 1 1 d .
H25 H -0.2265 0.6779 0.3099 0.039 Uiso 1 1 calc R
C26 C -0.1298(6) 0.6108(5) 0.3649(4) 0.0281(19) Uani 1 1 d .
H26 H -0.1119 0.6511 0.3960 0.034 Uiso 1 1 calc R
C31 C -0.0396(6) 0.5523(4) 0.5116(4) 0.0224(17) Uani 1 1 d .
C32 C 0.0240(7) 0.5642(5) 0.5681(4) 0.030(2) Uani 1 1 d .
H32 H 0.0965 0.5625 0.5629 0.037 Uiso 1 1 calc R
C33 C -0.0175(8) 0.5783(5) 0.6308(4) 0.036(2) Uani 1 1 d .
H33 H 0.0271 0.5848 0.6682 0.043 Uiso 1 1 calc R
C34 C -0.1206(8) 0.5830(5) 0.6403(4) 0.043(3) Uani 1 1 d .
H34 H -0.1478 0.5942 0.6836 0.051 Uiso 1 1 calc R
C35 C -0.1858(7) 0.5714(5) 0.5858(5) 0.038(2) Uani 1 1 d .
H35 H -0.2581 0.5734 0.5919 0.046 Uiso 1 1 calc R
C36 C -0.1452(6) 0.5567(5) 0.5224(4) 0.0289(19) Uani 1 1 d .
H36 H -0.1905 0.5495 0.4856 0.035 Uiso 1 1 calc R
C41 C 0.3221(5) 0.5844(4) 0.5434(4) 0.0197(15) Uani 1 1 d .
C42 C 0.3235(7) 0.5666(6) 0.6106(5) 0.032(2) Uani 1 1 d .
H42 H 0.3027 0.5155 0.6249 0.039 Uiso 1 1 calc R
C43 C 0.3549(7) 0.6218(6) 0.6585(5) 0.036(2) Uani 1 1 d .
H43 H 0.3561 0.6083 0.7048 0.043 Uiso 1 1 calc R
C44 C 0.3843(7) 0.6963(6) 0.6377(5) 0.039(2) Uani 1 1 d .
H44 H 0.4031 0.7351 0.6699 0.046 Uiso 1 1 calc R
C45 C 0.3862(6) 0.7142(5) 0.5705(4) 0.030(2) Uani 1 1 d .
H45 H 0.4081 0.7650 0.5562 0.036 Uiso 1 1 calc R
C46 C 0.3565(6) 0.6589(5) 0.5237(4) 0.032(2) Uani 1 1 d .
H46 H 0.3596 0.6716 0.4772 0.038 Uiso 1 1 calc R
C51 C 0.4077(6) 0.4880(4) 0.4444(4) 0.0221(17) Uani 1 1 d .
C52 C 0.4762(6) 0.4603(5) 0.4924(4) 0.0283(19) Uani 1 1 d .
H52 H 0.4548 0.4561 0.5379 0.034 Uiso 1 1 calc R
C53 C 0.5758(7) 0.4387(5) 0.4750(5) 0.036(2) Uani 1 1 d .
H53 H 0.6223 0.4212 0.5086 0.043 Uiso 1 1 calc R
C54 C 0.6069(6) 0.4426(5) 0.4087(5) 0.036(2) Uani 1 1 d .
H54 H 0.6746 0.4273 0.3965 0.043 Uiso 1 1 calc R
C55 C 0.5394(7) 0.4689(5) 0.3604(5) 0.037(2) Uani 1 1 d .
H55 H 0.5610 0.4713 0.3149 0.044 Uiso 1 1 calc R
C56 C 0.4386(7) 0.4922(4) 0.3776(4) 0.0262(19) Uani 1 1 d .
H56 H 0.3926 0.5105 0.3440 0.031 Uiso 1 1 calc R
Cl1S Cl 0.2930(3) 0.62961(19) 0.13509(17) 0.0770(10) Uani 1 1 d .
Cl2S Cl 0.4466(4) 0.5199(4) 0.1776(2) 0.158(3) Uani 1 1 d .
C1S C 0.3318(10) 0.5624(7) 0.1965(6) 0.058(4) Uani 1 1 d .
H1SA H 0.3373 0.5900 0.2402 0.070 Uiso 1 1 calc R
H1SB H 0.2790 0.5207 0.2010 0.070 Uiso 1 1 calc R
Cl3S Cl 0.2470(4) 0.2216(2) 0.3265(3) 0.1178(18) Uani 1 1 d .
Cl4S Cl 0.3852(6) 0.2681(6) 0.2272(3) 0.233(4) Uani 1 1 d .
C2S C 0.3436(11) 0.2865(9) 0.3040(8) 0.089(5) Uani 1 1 d .
H2SA H 0.3173 0.3413 0.3063 0.107 Uiso 1 1 calc R
H2SB H 0.4013 0.2817 0.3362 0.107 Uiso 1 1 calc R

loop_
_atom_site_aniso_label
_atom_site_aniso_U_11
_atom_site_aniso_U_22
_atom_site_aniso_U_33
_atom_site_aniso_U_23
_atom_site_aniso_U_13
_atom_site_aniso_U_12
Ru 0.0144(2) 0.0171(2) 0.0250(3) 0.0009(3) 0.0008(3) 0.0004(2)
Fe 0.0147(5) 0.0191(5) 0.0388(7) 0.0023(5) 0.0016(5) -0.0005(5)
Cl1 0.0195(10) 0.0257(10) 0.0331(11) 0.0043(8) 0.0048(8) -0.0031(8)
Cl2 0.0280(10) 0.0277(10) 0.0291(10) -0.0055(9) 0.0014(9) -0.0014(9)
P1 0.0134(9) 0.0213(10) 0.0259(11) -0.0010(9) 0.0006(8) 0.0004(8)
P2 0.0131(9) 0.0170(9) 0.0251(10) 0.0008(8) 0.0018(8) -0.0005(8)
N1 0.013(3) 0.018(3) 0.043(4) -0.001(3) 0.007(3) 0.000(3)
N2 0.009(3) 0.032(4) 0.030(4) 0.008(3) 0.003(3) 0.000(3)
C1 0.020(4) 0.049(6) 0.030(5) 0.003(4) -0.002(4) -0.001(4)
C2 0.044(6) 0.074(8) 0.027(5) 0.015(5) -0.006(4) -0.001(6)
C3 0.043(6) 0.066(7) 0.047(6) 0.031(6) -0.016(5) 0.003(6)
C4 0.031(5) 0.038(6) 0.067(7) 0.016(5) -0.015(5) 0.002(4)
C5 0.017(4) 0.025(4) 0.056(6) 0.006(4) 0.008(4) 0.002(3)
C6 0.016(3) 0.023(4) 0.039(4) 0.007(4) 0.003(4) 0.002(3)
C7 0.034(5) 0.021(4) 0.060(7) 0.004(4) -0.001(4) -0.004(4)
C8 0.026(5) 0.020(5) 0.099(9) -0.013(5) -0.003(5) 0.001(4)
C9 0.021(4) 0.025(4) 0.054(6) -0.011(4) 0.005(4) 0.002(4)
C10 0.017(4) 0.025(4) 0.037(5) 0.000(4) 0.008(4) -0.003(3)
C11 0.020(4) 0.022(4) 0.028(4) 0.001(3) -0.003(3) 0.002(3)
C12 0.027(4) 0.031(4) 0.039(6) -0.011(4) -0.007(4) -0.002(4)
C13 0.024(4) 0.021(4) 0.054(6) -0.005(4) -0.004(4) -0.011(4)
C14 0.012(4) 0.035(5) 0.057(6) 0.003(4) 0.001(4) -0.001(4)
C15 0.020(4) 0.022(4) 0.043(5) 0.006(4) 0.001(4) -0.004(3)
C16 0.017(4) 0.019(4) 0.030(4) 0.006(3) 0.002(3) 0.000(3)
C17 0.019(4) 0.019(4) 0.041(5) -0.002(4) 0.001(4) 0.004(3)
C18 0.027(5) 0.020(4) 0.058(6) 0.003(4) 0.001(4) 0.003(4)
C19 0.030(5) 0.032(5) 0.038(5) 0.016(4) -0.006(4) -0.002(4)
C20 0.022(4) 0.027(4) 0.031(4) 0.006(4) -0.001(3) -0.002(3)
C21 0.017(4) 0.021(4) 0.035(4) -0.007(3) 0.004(3) -0.001(3)
C22 0.024(4) 0.039(5) 0.038(5) 0.001(4) 0.011(4) 0.000(4)
C23 0.031(5) 0.050(6) 0.038(5) -0.015(5) -0.006(4) -0.005(5)
C24 0.013(4) 0.062(6) 0.036(5) 0.010(5) -0.004(4) 0.005(4)
C25 0.029(5) 0.043(5) 0.027(4) 0.000(4) -0.002(4) 0.006(4)
C26 0.025(4) 0.033(5) 0.026(4) -0.005(4) 0.004(4) 0.007(4)
C31 0.018(4) 0.022(4) 0.027(4) 0.006(3) -0.001(3) -0.002(3)
C32 0.039(5) 0.023(4) 0.029(5) 0.000(3) -0.001(4) 0.007(4)
C33 0.046(6) 0.037(5) 0.024(4) -0.002(4) -0.003(4) 0.000(5)
C34 0.069(7) 0.031(5) 0.028(5) 0.007(4) 0.029(5) 0.020(5)
C35 0.031(5) 0.038(5) 0.046(6) 0.004(4) 0.010(4) 0.008(4)
C36 0.022(4) 0.032(4) 0.033(5) 0.005(4) -0.002(4) 0.002(4)
C41 0.010(3) 0.023(4) 0.026(4) -0.006(3) -0.002(3) 0.001(3)
C42 0.024(5) 0.039(6) 0.034(5) 0.004(4) -0.005(4) -0.008(4)
C43 0.044(6) 0.042(5) 0.022(4) 0.000(4) -0.004(4) -0.005(5)
C44 0.027(5) 0.047(6) 0.041(5) -0.025(5) 0.002(4) -0.011(4)
C45 0.018(4) 0.026(4) 0.047(6) -0.009(4) 0.005(4) -0.008(4)
C46 0.026(5) 0.039(5) 0.031(5) 0.000(4) 0.006(4) -0.001(4)
C51 0.019(4) 0.015(4) 0.032(4) -0.004(3) 0.005(3) -0.002(3)
C52 0.023(4) 0.032(5) 0.030(5) 0.004(4) -0.002(4) -0.004(4)
C53 0.023(4) 0.032(5) 0.053(6) -0.004(4) -0.004(4) -0.003(4)
C54 0.018(4) 0.030(4) 0.061(7) -0.007(4) 0.009(4) 0.002(3)
C55 0.035(5) 0.036(5) 0.039(5) -0.001(4) 0.015(4) 0.003(4)
C56 0.030(5) 0.018(4) 0.030(5) 0.000(3) 0.007(3) 0.003(3)
Cl1S 0.108(3) 0.0552(18) 0.068(2) 0.0188(16) 0.013(2) 0.014(2)
Cl2S 0.122(4) 0.281(7) 0.069(3) 0.030(3) 0.019(2) 0.130(5)
C1S 0.081(10) 0.044(7) 0.050(7) 0.012(6) 0.006(7) 0.003(6)
Cl3S 0.150(4) 0.062(2) 0.142(4) -0.025(2) 0.066(4) -0.014(3)
Cl4S 0.202(8) 0.348(11) 0.149(5) -0.061(7) 0.117(6) -0.091(8)
C2S 0.071(10) 0.076(10) 0.120(13) -0.019(9) 0.009(9) 0.031(8)

loop_
_atom_type_symbol
_atom_type_description
_atom_type_scat_dispersion_real
_atom_type_scat_dispersion_imag
_atom_type_scat_source
C C 0.0033 0.0016 'International Tables Vol C Tables 4.2.6.8 and 6.1.1.4'
H H 0.0000 0.0000 'International Tables Vol C Tables 4.2.6.8 and 6.1.1.4'
N N 0.0061 0.0033 'International Tables Vol C Tables 4.2.6.8 and 6.1.1.4'
P P 0.1023 0.0942 'International Tables Vol C Tables 4.2.6.8 and 6.1.1.4'
Cl Cl 0.1484 0.1585 'International Tables Vol C Tables 4.2.6.8 and 6.1.1.4'
Fe Fe 0.3463 0.8444 'International Tables Vol C Tables 4.2.6.8 and 6.1.1.4'
Ru Ru -1.2594 0.8363 'International Tables Vol C Tables 4.2.6.8 and 6.1.1.4'

loop_
_geom_angle_atom_site_label_1
_geom_angle_atom_site_label_2
_geom_angle_atom_site_label_3
_geom_angle
N1 Ru N2 78.0(3)
N1 Ru P1 93.36(18)
N2 Ru P1 92.72(18)
N1 Ru P2 104.3(2)
N2 Ru P2 169.97(18)
P1 Ru P2 96.86(7)
N1 Ru Cl2 167.3(2)
N2 Ru Cl2 89.9(2)
P1 Ru Cl2 90.94(7)
P2 Ru Cl2 87.05(7)
N1 Ru Cl1 82.38(18)
N2 Ru Cl1 80.87(17)
P1 Ru Cl1 172.91(7)
P2 Ru Cl1 89.71(7)
Cl2 Ru Cl1 92.08(7)
C20 Fe C11 118.7(3)
C20 Fe C19 40.9(3)
C11 Fe C19 152.5(3)
C20 Fe C17 68.5(3)
C11 Fe C17 129.0(3)
C19 Fe C17 67.8(4)
C20 Fe C18 68.5(4)
C11 Fe C18 166.2(4)
C19 Fe C18 40.4(4)
C17 Fe C18 40.1(3)
C20 Fe C12 152.9(3)
C11 Fe C12 41.8(3)
C19 Fe C12 164.4(3)
C17 Fe C12 107.4(4)
C18 Fe C12 126.6(4)
C20 Fe C15 109.1(3)
C11 Fe C15 41.4(3)
C19 Fe C15 118.3(4)
C17 Fe C15 168.5(3)
C18 Fe C15 150.6(3)
C12 Fe C15 69.3(4)
C20 Fe C13 166.0(3)
C11 Fe C13 69.2(3)
C19 Fe C13 127.1(4)
C17 Fe C13 116.8(3)
C18 Fe C13 106.5(4)
C12 Fe C13 40.5(3)
C15 Fe C13 68.3(3)
C20 Fe C14 129.1(4)
C11 Fe C14 68.6(3)
C19 Fe C14 108.1(4)
C17 Fe C14 150.0(3)
C18 Fe C14 117.2(3)
C12 Fe C14 68.1(4)
C15 Fe C14 40.2(3)
C13 Fe C14 40.3(4)
C20 Fe C16 41.4(3)
C11 Fe C16 108.1(3)
C19 Fe C16 69.2(3)
C17 Fe C16 40.8(3)
C18 Fe C16 68.8(3)
C12 Fe C16 117.7(3)
C15 Fe C16 130.0(3)
C13 Fe C16 150.5(3)
C14 Fe C16 168.1(3)
C11 P1 C31 97.1(3)
C11 P1 C21 102.5(3)
C31 P1 C21 102.5(3)
C11 P1 Ru 122.2(3)
C31 P1 Ru 119.5(3)
C21 P1 Ru 110.2(3)
C16 P2 C41 104.6(4)
C16 P2 C51 96.3(3)
C41 P2 C51 97.2(3)
C16 P2 Ru 120.8(3)
C41 P2 Ru 115.9(2)
C51 P2 Ru 117.9(3)
C10 N1 C6 116.9(7)
C10 N1 Ru 128.3(6)
C6 N1 Ru 114.3(6)
C1 N2 C5 119.0(8)
C1 N2 Ru 126.5(6)
C5 N2 Ru 114.1(6)
N2 C1 C2 122.8(9)
C3 C2 C1 117.2(10)
C4 C3 C2 120.5(9)
C3 C4 C5 118.7(9)
N2 C5 C4 121.7(9)
N2 C5 C6 114.5(8)
C4 C5 C6 123.7(8)
N1 C6 C7 121.4(9)
N1 C6 C5 116.6(7)
C7 C6 C5 121.9(8)
C8 C7 C6 121.0(9)
C7 C8 C9 118.1(8)
C10 C9 C8 118.3(9)
N1 C10 C9 124.3(8)
C15 C11 C12 107.4(7)
C15 C11 P1 125.2(6)
C12 C11 P1 127.4(6)
C15 C11 Fe 70.6(4)
C12 C11 Fe 70.0(5)
P1 C11 Fe 123.5(4)
C13 C12 C11 107.5(8)
C13 C12 Fe 70.2(5)
C11 C12 Fe 68.2(4)
C14 C13 C12 108.3(8)
C14 C13 Fe 69.9(5)
C12 C13 Fe 69.3(5)
C15 C14 C13 109.4(8)
C15 C14 Fe 69.9(5)
C13 C14 Fe 69.8(5)
C14 C15 C11 107.4(8)
C14 C15 Fe 70.0(5)
C11 C15 Fe 68.0(4)
C17 C16 C20 104.8(7)
C17 C16 P2 122.7(6)
C20 C16 P2 132.4(6)
C17 C16 Fe 68.4(4)
C20 C16 Fe 67.5(4)
P2 C16 Fe 130.5(4)
C18 C17 C16 110.2(7)
C18 C17 Fe 70.1(5)
C16 C17 Fe 70.8(4)
C17 C18 C19 108.0(7)
C17 C18 Fe 69.7(5)
C19 C18 Fe 69.5(5)
C18 C19 C20 108.1(8)
C18 C19 Fe 70.1(5)
C20 C19 Fe 68.9(5)
C19 C20 C16 108.8(8)
C19 C20 Fe 70.1(5)
C16 C20 Fe 71.1(5)
C22 C21 C26 118.9(8)
C22 C21 P1 121.9(6)
C26 C21 P1 118.7(6)
C21 C22 C23 120.5(9)
C24 C23 C22 121.1(9)
C23 C24 C25 119.3(8)
C26 C25 C24 120.2(9)
C25 C26 C21 120.1(8)
C36 C31 C32 116.6(8)
C36 C31 P1 124.1(6)
C32 C31 P1 118.7(6)
C33 C32 C31 121.1(9)
C34 C33 C32 121.5(9)
C33 C34 C35 119.1(8)
C36 C35 C34 120.0(8)
C35 C36 C31 121.7(8)
C42 C41 C46 118.0(8)
C42 C41 P2 126.9(6)
C46 C41 P2 115.1(6)
C41 C42 C43 121.5(9)
C44 C43 C42 119.2(9)
C45 C44 C43 119.9(8)
C44 C45 C46 120.3(8)
C45 C46 C41 120.9(8)
C52 C51 C56 119.2(7)
C52 C51 P2 117.3(6)
C56 C51 P2 123.4(7)
C51 C52 C53 121.1(8)
C54 C53 C52 119.9(9)
C55 C54 C53 119.7(8)
C54 C55 C56 121.0(8)
C51 C56 C55 119.1(8)
Cl2S C1S Cl1S 112.0(7)
Cl4S C2S Cl3S 111.0(9)

loop_
_geom_bond_atom_site_label_1
_geom_bond_atom_site_label_2
_geom_bond_distance
Ru N1 2.086(6)
Ru N2 2.118(6)
Ru P1 2.289(2)
Ru P2 2.345(2)
Ru Cl2 2.433(2)
Ru Cl1 2.4876(19)
Fe C20 2.012(8)
Fe C11 2.016(8)
Fe C19 2.027(9)
Fe C17 2.029(8)
Fe C18 2.034(9)
Fe C12 2.040(9)
Fe C15 2.052(8)
Fe C13 2.052(8)
Fe C14 2.053(8)
Fe C16 2.061(8)
P1 C11 1.827(8)
P1 C31 1.827(8)
P1 C21 1.862(8)
P2 C16 1.840(7)
P2 C41 1.849(7)
P2 C51 1.872(8)
N1 C10 1.340(11)
N1 C6 1.355(11)
N2 C1 1.329(11)
N2 C5 1.361(10)
C1 C2 1.403(13)
C2 C3 1.389(15)
C3 C4 1.380(14)
C4 C5 1.382(13)
C5 C6 1.475(14)
C6 C7 1.390(11)
C7 C8 1.365(14)
C8 C9 1.390(14)
C9 C10 1.381(11)
C11 C15 1.437(11)
C11 C12 1.449(11)
C12 C13 1.415(12)
C13 C14 1.414(13)
C14 C15 1.409(12)
C16 C17 1.427(10)
C16 C20 1.441(11)
C17 C18 1.395(12)
C18 C19 1.402(13)
C19 C20 1.412(12)
C21 C22 1.359(11)
C21 C26 1.414(11)
C22 C23 1.378(13)
C23 C24 1.367(13)
C24 C25 1.384(13)
C25 C26 1.369(12)
C31 C36 1.394(11)
C31 C32 1.410(11)
C32 C33 1.382(12)
C33 C34 1.358(14)
C34 C35 1.392(14)
C35 C36 1.391(12)
C41 C42 1.370(12)
C41 C46 1.395(11)
C42 C43 1.397(13)
C43 C44 1.381(13)
C44 C45 1.371(12)
C45 C46 1.377(11)
C51 C52 1.389(12)
C51 C56 1.391(11)
C52 C53 1.391(12)
C53 C54 1.382(13)
C54 C55 1.375(13)
C55 C56 1.413(12)
Cl1S C1S 1.744(12)
Cl2S C1S 1.702(13)
Cl3S C2S 1.728(16)
Cl4S C2S 1.652(15)

loop_
_geom_torsion_atom_site_label_1
_geom_torsion_atom_site_label_2
_geom_torsion_atom_site_label_3
_geom_torsion_atom_site_label_4
_geom_torsion
N1 Ru P1 C11 -152.4(4)
N2 Ru P1 C11 129.4(4)
P2 Ru P1 C11 -47.6(3)
Cl2 Ru P1 C11 39.5(3)
Cl1 Ru P1 C11 154.7(6)
N1 Ru P1 C31 -30.9(3)
N2 Ru P1 C31 -109.0(3)
P2 Ru P1 C31 73.9(3)
Cl2 Ru P1 C31 161.1(3)
Cl1 Ru P1 C31 -83.7(7)
N1 Ru P1 C21 87.3(3)
N2 Ru P1 C21 9.1(3)
P2 Ru P1 C21 -167.9(3)
Cl2 Ru P1 C21 -80.8(3)
Cl1 Ru P1 C21 34.4(7)
N1 Ru P2 C16 118.4(3)
N2 Ru P2 C16 -139.6(12)
P1 Ru P2 C16 23.2(3)
Cl2 Ru P2 C16 -67.4(3)
Cl1 Ru P2 C16 -159.5(3)
N1 Ru P2 C41 -9.6(3)
N2 Ru P2 C41 92.3(12)
P1 Ru P2 C41 -104.9(3)
Cl2 Ru P2 C41 164.5(3)
Cl1 Ru P2 C41 72.4(3)
N1 Ru P2 C51 -124.1(3)
N2 Ru P2 C51 -22.1(12)
P1 Ru P2 C51 140.7(3)
Cl2 Ru P2 C51 50.1(3)
Cl1 Ru P2 C51 -42.0(3)
N2 Ru N1 C10 174.9(7)
P1 Ru N1 C10 82.8(6)
P2 Ru N1 C10 -15.1(7)
Cl2 Ru N1 C10 -167.6(6)
Cl1 Ru N1 C10 -102.9(6)
N2 Ru N1 C6 -13.3(5)
P1 Ru N1 C6 -105.4(5)
P2 Ru N1 C6 156.6(5)
Cl2 Ru N1 C6 4.2(12)
Cl1 Ru N1 C6 68.9(5)
N1 Ru N2 C1 -174.3(7)
P1 Ru N2 C1 -81.4(6)
P2 Ru N2 C1 81.5(13)
Cl2 Ru N2 C1 9.5(6)
Cl1 Ru N2 C1 101.7(6)
N1 Ru N2 C5 13.4(5)
P1 Ru N2 C5 106.3(5)
P2 Ru N2 C5 -90.8(12)
Cl2 Ru N2 C5 -162.8(5)
Cl1 Ru N2 C5 -70.7(5)
C5 N2 C1 C2 3.2(12)
Ru N2 C1 C2 -168.8(7)
N2 C1 C2 C3 -1.1(15)
C1 C2 C3 C4 -2.6(16)
C2 C3 C4 C5 3.9(16)
C1 N2 C5 C4 -1.8(12)
Ru N2 C5 C4 171.2(7)
C1 N2 C5 C6 175.7(7)
Ru N2 C5 C6 -11.3(8)
C3 C4 C5 N2 -1.7(14)
C3 C4 C5 C6 -179.0(9)
C10 N1 C6 C7 0.7(11)
Ru N1 C6 C7 -172.1(6)
C10 N1 C6 C5 -175.6(6)
Ru N1 C6 C5 11.6(8)
N2 C5 C6 N1 -0.1(10)
C4 C5 C6 N1 177.4(8)
N2 C5 C6 C7 -176.3(7)
C4 C5 C6 C7 1.1(13)
N1 C6 C7 C8 1.2(13)
C5 C6 C7 C8 177.3(8)
C6 C7 C8 C9 -2.2(14)
C7 C8 C9 C10 1.3(13)
C6 N1 C10 C9 -1.6(11)
Ru N1 C10 C9 170.0(6)
C8 C9 C10 N1 0.6(12)
C31 P1 C11 C15 3.6(8)
C21 P1 C11 C15 -100.9(7)
Ru P1 C11 C15 135.2(6)
C31 P1 C11 C12 -174.7(7)
C21 P1 C11 C12 80.9(8)
Ru P1 C11 C12 -43.0(8)
C31 P1 C11 Fe -85.3(5)
C21 P1 C11 Fe 170.2(4)
Ru P1 C11 Fe 46.3(6)
C20 Fe C11 C15 -86.8(5)
C19 Fe C11 C15 -51.2(9)
C17 Fe C11 C15 -171.3(5)
C18 Fe C11 C15 154.5(13)
C12 Fe C11 C15 117.8(7)
C13 Fe C11 C15 80.5(5)
C14 Fe C11 C15 37.1(5)
C16 Fe C11 C15 -130.7(5)
C20 Fe C11 C12 155.4(5)
C19 Fe C11 C12 -168.9(7)
C17 Fe C11 C12 70.9(6)
C18 Fe C11 C12 36.7(16)
C15 Fe C11 C12 -117.8(7)
C13 Fe C11 C12 -37.3(5)
C14 Fe C11 C12 -80.6(5)
C16 Fe C11 C12 111.5(5)
C20 Fe C11 P1 33.2(6)
C19 Fe C11 P1 68.8(9)
C17 Fe C11 P1 -51.3(6)
C18 Fe C11 P1 -85.5(15)
C12 Fe C11 P1 -122.3(7)
C15 Fe C11 P1 120.0(7)
C13 Fe C11 P1 -159.6(6)
C14 Fe C11 P1 157.1(6)
C16 Fe C11 P1 -10.7(6)
C15 C11 C12 C13 -1.6(9)
P1 C11 C12 C13 176.9(6)
Fe C11 C12 C13 59.4(6)
C15 C11 C12 Fe -61.0(5)
P1 C11 C12 Fe 117.4(7)
C20 Fe C12 C13 -172.3(7)
C11 Fe C12 C13 -119.2(7)
C19 Fe C12 C13 41.5(16)
C17 Fe C12 C13 111.1(5)
C18 Fe C12 C13 71.0(7)
C15 Fe C12 C13 -80.5(5)
C14 Fe C12 C13 -37.3(5)
C16 Fe C12 C13 154.2(5)
C20 Fe C12 C11 -53.1(9)
C19 Fe C12 C11 160.7(12)
C17 Fe C12 C11 -129.7(5)
C18 Fe C12 C11 -169.8(5)
C15 Fe C12 C11 38.7(5)
C13 Fe C12 C11 119.2(7)
C14 Fe C12 C11 81.9(5)
C16 Fe C12 C11 -86.6(5)
C11 C12 C13 C14 1.1(9)
Fe C12 C13 C14 59.2(6)
C11 C12 C13 Fe -58.2(6)
C20 Fe C13 C14 45.7(17)
C11 Fe C13 C14 -81.1(5)
C19 Fe C13 C14 73.2(6)
C17 Fe C13 C14 154.7(5)
C18 Fe C13 C14 112.7(6)
C12 Fe C13 C14 -119.6(8)
C15 Fe C13 C14 -36.6(5)
C16 Fe C13 C14 -171.3(6)
C20 Fe C13 C12 165.3(13)
C11 Fe C13 C12 38.5(5)
C19 Fe C13 C12 -167.1(5)
C17 Fe C13 C12 -85.7(6)
C18 Fe C13 C12 -127.6(5)
C15 Fe C13 C12 83.1(5)
C14 Fe C13 C12 119.6(8)
C16 Fe C13 C12 -51.6(9)
C12 C13 C14 C15 -0.1(10)
Fe C13 C14 C15 58.8(6)
C12 C13 C14 Fe -58.9(6)
C20 Fe C14 C15 72.0(7)
C11 Fe C14 C15 -38.2(5)
C19 Fe C14 C15 112.7(6)
C17 Fe C14 C15 -170.5(7)
C18 Fe C14 C15 155.6(5)
C12 Fe C14 C15 -83.4(6)
C13 Fe C14 C15 -120.8(8)
C16 Fe C14 C15 38(2)
C20 Fe C14 C13 -167.1(5)
C11 Fe C14 C13 82.6(6)
C19 Fe C14 C13 -126.5(6)
C17 Fe C14 C13 -49.7(10)
C18 Fe C14 C13 -83.6(6)
C12 Fe C14 C13 37.4(5)
C15 Fe C14 C13 120.8(8)
C16 Fe C14 C13 158.8(15)
C13 C14 C15 C11 -0.8(10)
Fe C14 C15 C11 57.9(6)
C13 C14 C15 Fe -58.7(6)
C12 C11 C15 C14 1.5(9)
P1 C11 C15 C14 -177.0(6)
Fe C11 C15 C14 -59.1(6)
C12 C11 C15 Fe 60.6(5)
P1 C11 C15 Fe -117.9(6)
C20 Fe C15 C14 -128.6(6)
C11 Fe C15 C14 119.3(8)
C19 Fe C15 C14 -84.8(6)
C17 Fe C15 C14 155.5(17)
C18 Fe C15 C14 -48.6(10)
C12 Fe C15 C14 80.2(6)
C13 Fe C15 C14 36.7(6)
C16 Fe C15 C14 -170.5(5)
C20 Fe C15 C11 112.0(5)
C19 Fe C15 C11 155.9(5)
C17 Fe C15 C11 36(2)
C18 Fe C15 C11 -167.9(7)
C12 Fe C15 C11 -39.1(5)
C13 Fe C15 C11 -82.6(5)
C14 Fe C15 C11 -119.3(8)
C16 Fe C15 C11 70.2(6)
C41 P2 C16 C17 -135.2(7)
C51 P2 C16 C17 -36.1(7)
Ru P2 C16 C17 91.8(7)
C41 P2 C16 C20 40.8(8)
C51 P2 C16 C20 139.9(8)
Ru P2 C16 C20 -92.1(8)
C41 P2 C16 Fe 136.3(5)
C51 P2 C16 Fe -124.5(5)
Ru P2 C16 Fe 3.4(6)
C20 Fe C16 C17 117.5(7)
C11 Fe C16 C17 -129.3(5)
C19 Fe C16 C17 79.8(5)
C18 Fe C16 C17 36.4(5)
C12 Fe C16 C17 -84.8(5)
C15 Fe C16 C17 -170.2(5)
C13 Fe C16 C17 -49.8(8)
C14 Fe C16 C17 158.6(16)
C11 Fe C16 C20 113.1(5)
C19 Fe C16 C20 -37.8(5)
C17 Fe C16 C20 -117.5(7)
C18 Fe C16 C20 -81.2(5)
C12 Fe C16 C20 157.6(5)
C15 Fe C16 C20 72.3(6)
C13 Fe C16 C20 -167.3(7)
C14 Fe C16 C20 41.1(18)
C20 Fe C16 P2 -127.2(8)
C11 Fe C16 P2 -14.1(6)
C19 Fe C16 P2 -165.0(6)
C17 Fe C16 P2 115.2(7)
C18 Fe C16 P2 151.6(7)
C12 Fe C16 P2 30.4(7)
C15 Fe C16 P2 -55.0(7)
C13 Fe C16 P2 65.4(9)
C14 Fe C16 P2 -86.2(18)
C20 C16 C17 C18 -1.3(9)
P2 C16 C17 C18 175.6(6)
Fe C16 C17 C18 -59.2(6)
C20 C16 C17 Fe 57.9(5)
P2 C16 C17 Fe -125.1(6)
C20 Fe C17 C18 81.8(6)
C11 Fe C17 C18 -168.0(5)
C19 Fe C17 C18 37.6(5)
C12 Fe C17 C18 -126.6(5)
C15 Fe C17 C18 161.9(17)
C13 Fe C17 C18 -84.0(6)
C14 Fe C17 C18 -50.4(9)
C16 Fe C17 C18 120.9(7)
C20 Fe C17 C16 -39.1(5)
C11 Fe C17 C16 71.1(6)
C19 Fe C17 C16 -83.4(5)
C18 Fe C17 C16 -120.9(7)
C12 Fe C17 C16 112.4(5)
C15 Fe C17 C16 41(2)
C13 Fe C17 C16 155.1(5)
C14 Fe C17 C16 -171.4(7)
C16 C17 C18 C19 0.4(10)
Fe C17 C18 C19 -59.2(6)
C16 C17 C18 Fe 59.6(6)
C20 Fe C18 C17 -81.6(5)
C11 Fe C18 C17 42.6(16)
C19 Fe C18 C17 -119.4(7)
C12 Fe C18 C17 72.4(6)
C15 Fe C18 C17 -172.8(7)
C13 Fe C18 C17 112.2(5)
C14 Fe C18 C17 154.3(5)
C16 Fe C18 C17 -37.0(5)
C20 Fe C18 C19 37.7(5)
C11 Fe C18 C19 162.0(13)
C17 Fe C18 C19 119.4(7)
C12 Fe C18 C19 -168.2(5)
C15 Fe C18 C19 -53.4(9)
C13 Fe C18 C19 -128.4(5)
C14 Fe C18 C19 -86.3(6)
C16 Fe C18 C19 82.4(5)
C17 C18 C19 C20 0.7(10)
Fe C18 C19 C20 -58.6(6)
C17 C18 C19 Fe 59.3(6)
C20 Fe C19 C18 -119.6(7)
C11 Fe C19 C18 -170.8(7)
C17 Fe C19 C18 -37.4(5)
C12 Fe C19 C18 37.6(16)
C15 Fe C19 C18 153.4(5)
C13 Fe C19 C18 70.2(7)
C14 Fe C19 C18 110.9(5)
C16 Fe C19 C18 -81.4(5)
C11 Fe C19 C20 -51.2(9)
C17 Fe C19 C20 82.2(5)
C18 Fe C19 C20 119.6(7)
C12 Fe C19 C20 157.2(12)
C15 Fe C19 C20 -87.0(6)
C13 Fe C19 C20 -170.2(5)
C14 Fe C19 C20 -129.5(5)
C16 Fe C19 C20 38.2(5)
C18 C19 C20 C16 -1.5(10)
Fe C19 C20 C16 -60.8(6)
C18 C19 C20 Fe 59.3(6)
C17 C16 C20 C19 1.7(9)
P2 C16 C20 C19 -174.8(7)
Fe C16 C20 C19 60.2(6)
C17 C16 C20 Fe -58.5(5)
P2 C16 C20 Fe 124.9(7)
C11 Fe C20 C19 155.7(5)
C17 Fe C20 C19 -80.6(5)
C18 Fe C20 C19 -37.3(5)
C12 Fe C20 C19 -166.8(7)
C15 Fe C20 C19 111.4(5)
C13 Fe C20 C19 34.3(17)
C14 Fe C20 C19 70.9(6)
C16 Fe C20 C19 -119.1(7)
C11 Fe C20 C16 -85.2(5)
C19 Fe C20 C16 119.1(7)
C17 Fe C20 C16 38.6(4)
C18 Fe C20 C16 81.8(5)
C12 Fe C20 C16 -47.7(9)
C15 Fe C20 C16 -129.5(5)
C13 Fe C20 C16 153.4(13)
C14 Fe C20 C16 -170.0(5)
C11 P1 C21 C22 -31.7(8)
C31 P1 C21 C22 -132.0(7)
Ru P1 C21 C22 99.8(7)
C11 P1 C21 C26 156.6(6)
C31 P1 C21 C26 56.3(7)
Ru P1 C21 C26 -71.8(7)
C26 C21 C22 C23 -0.2(13)
P1 C21 C22 C23 -171.8(7)
C21 C22 C23 C24 0.9(14)
C22 C23 C24 C25 -1.1(14)
C23 C24 C25 C26 0.4(13)
C24 C25 C26 C21 0.3(13)
C22 C21 C26 C25 -0.4(12)
P1 C21 C26 C25 171.5(6)
C11 P1 C31 C36 -83.2(7)
C21 P1 C31 C36 21.4(8)
Ru P1 C31 C36 143.4(6)
C11 P1 C31 C32 87.9(7)
C21 P1 C31 C32 -167.5(6)
Ru P1 C31 C32 -45.5(7)
C36 C31 C32 C33 0.9(12)
P1 C31 C32 C33 -170.9(6)
C31 C32 C33 C34 -1.6(14)
C32 C33 C34 C35 1.7(14)
C33 C34 C35 C36 -1.3(14)
C34 C35 C36 C31 0.8(14)
C32 C31 C36 C35 -0.6(12)
P1 C31 C36 C35 170.7(7)
C16 P2 C41 C42 -3.0(8)
C51 P2 C41 C42 -101.5(8)
Ru P2 C41 C42 132.6(7)
C16 P2 C41 C46 177.4(6)
C51 P2 C41 C46 78.9(6)
Ru P2 C41 C46 -46.9(6)
C46 C41 C42 C43 2.3(13)
P2 C41 C42 C43 -177.2(7)
C41 C42 C43 C44 0.6(14)
C42 C43 C44 C45 -2.5(14)
C43 C44 C45 C46 1.6(14)
C44 C45 C46 C41 1.3(13)
C42 C41 C46 C45 -3.2(12)
P2 C41 C46 C45 176.3(6)
C16 P2 C51 C52 -56.0(7)
C41 P2 C51 C52 49.6(7)
Ru P2 C51 C52 174.0(5)
C16 P2 C51 C56 125.2(7)
C41 P2 C51 C56 -129.1(7)
Ru P2 C51 C56 -4.7(8)
C56 C51 C52 C53 1.6(12)
P2 C51 C52 C53 -177.2(6)
C51 C52 C53 C54 -1.7(13)
C52 C53 C54 C55 0.8(13)
C53 C54 C55 C56 0.2(14)
C52 C51 C56 C55 -0.6(12)
P2 C51 C56 C55 178.1(6)
C54 C55 C56 C51 -0.3(13)
